data_7021974
loop_
_publ_author_name
'Zhao, Xiao-Qing'
'Liu, Xu-Hui'
'Zhao, Bin'

_publ_section_title
;
 Several (4,4)- and (5,6,8)-connected lanthanide-organic frameworks:
 structures, luminescence and magnetic properties.
;
_journal_issue 41
_journal_name_full 'Dalton transactions (Cambridge, England : 2003)'
_journal_page_first 14786
_journal_page_last 14793
_journal_paper_doi 10.1039/c3dt51769a
_journal_volume 42
_journal_year 2013
_chemical_formula_sum 'C30 H23 Gd3 O25'
_chemical_formula_weight 1255.23
_chemical_name_systematic
; 
 ? 
;
_space_group_IT_number 2
_symmetry_cell_setting triclinic
_symmetry_space_group_name_Hall '-P 1'
_symmetry_space_group_name_H-M 'P -1'
_atom_sites_solution_hydrogens geom
_atom_sites_solution_primary direct
_atom_sites_solution_secondary difmap
_audit_creation_method SHELXL-97
_cell_angle_alpha 68.646(7)
_cell_angle_beta 84.590(6)
_cell_angle_gamma 75.209(6)
_cell_formula_units_Z 2
_cell_length_a 10.1254(7)
_cell_length_b 12.2074(9)
_cell_length_c 14.8622(10)
_cell_measurement_reflns_used 1085
_cell_measurement_temperature 150(2)
_cell_measurement_theta_max 28.7933
_cell_measurement_theta_min 2.5105
_cell_volume 1654.2(2)
_computing_cell_refinement
;
CrysAlisPro, Oxford Diffraction Ltd.,
Version 1.171.33.48 (release 15-09-2009 CrysAlis171 .NET)
(compiled Sep 15 2009,11:49:04)
;
_computing_data_collection
;
CrysAlisPro, Oxford Diffraction Ltd.,
Version 1.171.33.48 (release 15-09-2009 CrysAlis171 .NET)
(compiled Sep 15 2009,11:49:04)
;
_computing_data_reduction
;
CrysAlisPro, Oxford Diffraction Ltd.,
Version 1.171.33.48 (release 15-09-2009 CrysAlis171 .NET)
(compiled Sep 15 2009,11:49:04)
;
_computing_molecular_graphics 'Bruker SHELXTL'
_computing_publication_material 'Bruker SHELXTL'
_computing_structure_refinement 'SHELXL-97 (Sheldrick, 1997)'
_computing_structure_solution 'SHELXS-97 (Sheldrick, 1990)'
_diffrn_ambient_temperature 150(2)
_diffrn_detector_area_resol_mean 16.2116
_diffrn_measured_fraction_theta_full 0.999
_diffrn_measured_fraction_theta_max 0.999
_diffrn_measurement_device_type 'SuperNova, Single source at offset), Eos'
_diffrn_measurement_method '\w scans'
_diffrn_radiation_monochromator graphite
_diffrn_radiation_source 'fine-focus sealed tube'
_diffrn_radiation_type MoK\a
_diffrn_radiation_wavelength 0.71073
_diffrn_reflns_av_R_equivalents 0.0275
_diffrn_reflns_av_unetI/netI 0.0360
_diffrn_reflns_limit_h_max 11
_diffrn_reflns_limit_h_min -12
_diffrn_reflns_limit_k_max 14
_diffrn_reflns_limit_k_min -14
_diffrn_reflns_limit_l_max 17
_diffrn_reflns_limit_l_min -17
_diffrn_reflns_number 11496
_diffrn_reflns_theta_full 25.01
_diffrn_reflns_theta_max 25.01
_diffrn_reflns_theta_min 2.43
_diffrn_standards_number 3908
_exptl_absorpt_coefficient_mu 6.054
_exptl_absorpt_correction_T_max 0.5827
_exptl_absorpt_correction_T_min 0.5303
_exptl_absorpt_correction_type multi-scan
_exptl_absorpt_process_details
;
CrysAlisPro, Oxford Diffraction Ltd.,
Version 1.171.33.48 (release 15-09-2009 CrysAlis171 .NET)
(compiled Sep 15 2009,11:49:04)
Empirical absorption correction using spherical harmonics,
 implemented in SCALE3 ABSPACK scaling algorithm.
;
_exptl_crystal_colour colourless
_exptl_crystal_density_diffrn 2.520
_exptl_crystal_density_method 'not measured'
_exptl_crystal_description block
_exptl_crystal_F_000 1190
_exptl_crystal_size_max 0.12
_exptl_crystal_size_mid 0.11
_exptl_crystal_size_min 0.10
_refine_diff_density_max 0.702
_refine_diff_density_min -0.891
_refine_diff_density_rms 0.138
_refine_ls_extinction_method none
_refine_ls_goodness_of_fit_ref 1.005
_refine_ls_hydrogen_treatment constr
_refine_ls_matrix_type full
_refine_ls_number_parameters 520
_refine_ls_number_reflns 5831
_refine_ls_number_restraints 0
_refine_ls_restrained_S_all 1.005
_refine_ls_R_factor_all 0.0290
_refine_ls_R_factor_gt 0.0246
_refine_ls_shift/su_max 0.002
_refine_ls_shift/su_mean 0.000
_refine_ls_structure_factor_coef Fsqd
_refine_ls_weighting_details 'calc w=1/[\s^2^(Fo^2^)+(0.0339P)^2^+0.0000P] where P=(Fo^2^+2Fc^2^)/3'
_refine_ls_weighting_scheme calc
_refine_ls_wR_factor_gt 0.0585
_refine_ls_wR_factor_ref 0.0602
_reflns_number_gt 5190
_reflns_number_total 5831
_reflns_threshold_expression >2sigma(I)
_cod_data_source_file c3dt51769a.txt
_cod_data_source_block p100715a
_cod_depositor_comments
;
The following automatic conversions were performed:

'_refine_ls_hydrogen_treatment' value 'CONSTR' changed to 'constr'
according to /home/saulius/struct/CIF-dictionaries/cif_core.dic
dictionary named 'cif_core.dic' version 2.4.2 from 2011-04-26.

Automatic conversion script
Id: cif_fix_values 1891 2012-01-12 08:04:46Z andrius 
;
_cod_original_sg_symbol_H-M P-1
_cod_database_code 7021974

loop_
_symmetry_equiv_pos_as_xyz
'x, y, z'
'-x, -y, -z'

loop_
_atom_site_label
_atom_site_type_symbol
_atom_site_fract_x
_atom_site_fract_y
_atom_site_fract_z
_atom_site_U_iso_or_equiv
_atom_site_adp_type
_atom_site_occupancy
_atom_site_symmetry_multiplicity
_atom_site_calc_flag
_atom_site_refinement_flags
Gd1 Gd 1.24575(2) -0.518937(19) 0.899662(15) 0.01379(7) Uani 1 1 d .
Gd2 Gd 0.35886(2) -0.022103(19) 0.785212(15) 0.01322(7) Uani 1 1 d .
Gd3 Gd 0.49263(2) 0.288120(18) 0.543994(15) 0.01192(7) Uani 1 1 d .
C1 C 1.0230(4) -0.2442(4) 0.7360(3) 0.0163(10) Uani 1 1 d .
C2 C 0.9165(4) -0.2694(4) 0.8024(3) 0.0149(10) Uani 1 1 d .
C3 C 0.8004(4) -0.1751(4) 0.7960(3) 0.0176(10) Uani 1 1 d .
H3 H 0.7303 -0.1890 0.8407 0.021 Uiso 1 1 calc R
C4 C 0.7876(4) -0.0627(4) 0.7253(3) 0.0139(9) Uani 1 1 d .
C5 C 0.8940(4) -0.0393(4) 0.6609(3) 0.0205(11) Uani 1 1 d .
H5 H 0.8858 0.0373 0.6138 0.025 Uiso 1 1 calc R
C6 C 1.0122(5) -0.1285(4) 0.6657(3) 0.0202(10) Uani 1 1 d .
H6 H 1.0836 -0.1118 0.6228 0.024 Uiso 1 1 calc R
C7 C 1.2448(4) -0.2989(4) 0.6697(3) 0.0158(10) Uani 1 1 d .
H7A H 1.2796 -0.2369 0.6793 0.019 Uiso 1 1 calc R
H7B H 1.2051 -0.2662 0.6057 0.019 Uiso 1 1 calc R
C8 C 1.3598(4) -0.4088(4) 0.6783(3) 0.0152(10) Uani 1 1 d .
C9 C 0.9167(4) -0.3895(4) 0.8810(3) 0.0145(9) Uani 1 1 d .
C10 C 0.6585(4) 0.0342(4) 0.7138(3) 0.0147(10) Uani 1 1 d .
C11 C 0.1982(4) 0.0175(4) 1.0063(3) 0.0176(10) Uani 1 1 d .
C12 C 0.1557(4) 0.1422(4) 0.9561(3) 0.0168(10) Uani 1 1 d .
C13 C 0.0397(4) 0.2081(4) 0.9884(3) 0.0165(10) Uani 1 1 d .
H13 H 0.0115 0.2912 0.9559 0.020 Uiso 1 1 calc R
C14 C -0.0340(4) 0.1528(4) 1.0674(3) 0.0168(10) Uani 1 1 d .
C15 C 0.0136(5) 0.0286(4) 1.1187(3) 0.0186(10) Uani 1 1 d .
H15 H -0.0335 -0.0092 1.1733 0.022 Uiso 1 1 calc R
C16 C 0.1300(4) -0.0387(4) 1.0892(3) 0.0196(10) Uani 1 1 d .
H16 H 0.1621 -0.1206 1.1246 0.024 Uiso 1 1 calc R
C17 C 0.3802(5) -0.1615(5) 1.0401(4) 0.0341(14) Uani 1 1 d .
H17A H 0.3153 -0.2095 1.0728 0.041 Uiso 1 1 calc R
H17B H 0.4231 -0.1455 1.0882 0.041 Uiso 1 1 calc R
C18 C 0.4871(4) -0.2309(4) 0.9907(3) 0.0202(10) Uani 1 1 d .
C19 C 0.2278(4) 0.2119(4) 0.8714(3) 0.0178(10) Uani 1 1 d .
C20 C -0.1570(4) 0.2252(4) 1.1009(3) 0.0182(10) Uani 1 1 d .
C21 C 0.1746(4) 0.3269(4) 0.4512(3) 0.0147(9) Uani 1 1 d .
C22 C 0.1209(4) 0.2653(4) 0.5400(3) 0.0150(9) Uani 1 1 d .
C23 C -0.0206(4) 0.2997(4) 0.5543(3) 0.0175(10) Uani 1 1 d .
H23 H -0.0602 0.2568 0.6109 0.021 Uiso 1 1 calc R
C24 C -0.1022(4) 0.3977(4) 0.4842(3) 0.0149(10) Uani 1 1 d .
C25 C -0.0453(4) 0.4578(4) 0.3973(3) 0.0173(10) Uani 1 1 d .
H25 H -0.0998 0.5232 0.3507 0.021 Uiso 1 1 calc R
C26 C 0.0932(4) 0.4202(4) 0.3797(3) 0.0170(10) Uani 1 1 d .
H26 H 0.1307 0.4576 0.3203 0.020 Uiso 1 1 calc R
C27 C 0.3524(5) 0.2331(5) 0.3667(4) 0.0257(11) Uani 1 1 d .
H27A H 0.3464 0.2916 0.3014 0.031 Uiso 1 1 calc R
H27B H 0.2905 0.1820 0.3723 0.031 Uiso 1 1 calc R
C28 C 0.4974(4) 0.1561(4) 0.3870(3) 0.0182(10) Uani 1 1 d .
C29 C 0.2089(4) 0.1671(4) 0.6200(3) 0.0178(10) Uani 1 1 d .
C30 C -0.2535(4) 0.4385(4) 0.5024(3) 0.0148(9) Uani 1 1 d .
O1 O 1.1423(3) -0.3330(3) 0.7414(2) 0.0163(7) Uani 1 1 d .
O2 O 1.4509(3) -0.4003(3) 0.6150(2) 0.0169(7) Uani 1 1 d .
O3 O 1.3561(3) -0.5042(3) 0.7480(2) 0.0202(7) Uani 1 1 d .
O4 O 1.0131(3) -0.4806(3) 0.8831(2) 0.0173(7) Uani 1 1 d .
O5 O 0.8190(3) -0.3946(3) 0.9391(2) 0.0189(7) Uani 1 1 d .
O6 O 0.5679(3) 0.0194(3) 0.7789(2) 0.0192(7) Uani 1 1 d .
O7 O 0.6463(3) 0.1230(3) 0.6376(2) 0.0212(7) Uani 1 1 d .
O8 O 0.3096(3) -0.0487(3) 0.9706(2) 0.0192(7) Uani 1 1 d .
O9 O 0.5607(3) -0.3244(3) 1.0468(2) 0.0311(9) Uani 1 1 d .
O10 O 0.4907(3) -0.1972(3) 0.9009(2) 0.0237(8) Uani 1 1 d .
O11 O 0.3015(3) 0.1559(3) 0.8195(2) 0.0236(8) Uani 1 1 d .
O12 O 0.2137(3) 0.3213(3) 0.8544(2) 0.0250(8) Uani 1 1 d .
O13 O -0.1786(3) 0.3388(3) 1.0637(2) 0.0200(7) Uani 1 1 d .
O14 O -0.2327(3) 0.1696(3) 1.1641(2) 0.0195(7) Uani 1 1 d .
O15 O 0.3142(3) 0.2945(3) 0.4337(2) 0.0158(7) Uani 1 1 d .
O16 O 0.5485(3) 0.1095(3) 0.3249(2) 0.0215(7) Uani 1 1 d .
O17 O 0.5560(3) 0.1470(3) 0.4595(2) 0.0186(7) Uani 1 1 d .
O18 O 0.3354(3) 0.1640(3) 0.6249(2) 0.0151(7) Uani 1 1 d .
O19 O 0.1562(3) 0.0896(3) 0.6822(2) 0.0221(7) Uani 1 1 d .
O20 O -0.3138(3) 0.3595(3) 0.5564(2) 0.0195(7) Uani 1 1 d .
O21 O -0.3105(2) 0.5485(2) 0.46187(18) 0.0174(7) Uani 1 1 d .
O22 O 1.4392(2) -0.4289(2) 0.88433(18) 0.0437(11) Uani 1 1 d R
H22A H 1.4028 -0.3566 0.8833 0.052 Uiso 1 1 d R
H22B H 1.5230 -0.4370 0.8675 0.052 Uiso 1 1 d R
O23 O 0.4702(3) 0.2972(3) 0.7066(2) 0.0188(7) Uani 1 1 d .
H23B H 0.4272 0.3649 0.7149 0.023 Uiso 1 1 d R
H23A H 0.4268 0.2410 0.7341 0.023 Uiso 1 1 d R
O24 O 0.7248(4) 0.3102(4) 0.7560(3) 0.0466(11) Uani 1 1 d .
H24A H 0.6370 0.3191 0.7530 0.070 Uiso 1 1 d R
H24B H 0.7627 0.3410 0.7006 0.070 Uiso 1 1 d R
O25 O 0.6959(4) 0.4842(4) 0.8370(3) 0.0571(13) Uani 1 1 d .
H25A H 0.7200 0.4270 0.8083 0.086 Uiso 1 1 d R
H25B H 0.7560 0.4634 0.8839 0.086 Uiso 1 1 d R

loop_
_atom_site_aniso_label
_atom_site_aniso_U_11
_atom_site_aniso_U_22
_atom_site_aniso_U_33
_atom_site_aniso_U_23
_atom_site_aniso_U_13
_atom_site_aniso_U_12
Gd1 0.01374(12) 0.01144(12) 0.01259(12) -0.00263(9) 0.00142(9) 0.00030(9)
Gd2 0.01310(12) 0.01109(11) 0.01323(12) -0.00315(9) 0.00201(9) -0.00149(9)
Gd3 0.01028(11) 0.01142(11) 0.01150(12) -0.00223(9) 0.00113(9) -0.00127(8)
C1 0.012(2) 0.015(2) 0.019(2) -0.005(2) 0.0006(19) 0.0006(18)
C2 0.015(2) 0.014(2) 0.015(2) -0.0051(19) -0.0032(18) -0.0011(18)
C3 0.016(2) 0.024(2) 0.013(2) -0.007(2) -0.0027(19) -0.0033(19)
C4 0.014(2) 0.014(2) 0.012(2) -0.0029(19) -0.0004(18) -0.0034(18)
C5 0.023(3) 0.013(2) 0.018(2) 0.002(2) -0.003(2) -0.0023(19)
C6 0.016(2) 0.021(2) 0.022(3) -0.007(2) 0.005(2) -0.0025(19)
C7 0.018(2) 0.014(2) 0.012(2) -0.0030(19) 0.0048(19) -0.0037(18)
C8 0.019(2) 0.019(2) 0.012(2) -0.010(2) 0.0018(19) -0.0059(19)
C9 0.010(2) 0.016(2) 0.017(2) -0.004(2) -0.0016(19) -0.0035(18)
C10 0.015(2) 0.012(2) 0.017(2) -0.006(2) -0.005(2) -0.0021(18)
C11 0.014(2) 0.019(2) 0.021(2) -0.009(2) -0.0015(19) -0.0018(19)
C12 0.014(2) 0.022(2) 0.016(2) -0.009(2) 0.0029(19) -0.0049(19)
C13 0.019(2) 0.014(2) 0.017(2) -0.006(2) 0.0003(19) -0.0040(18)
C14 0.020(2) 0.017(2) 0.015(2) -0.006(2) -0.0008(19) -0.0050(19)
C15 0.022(2) 0.020(2) 0.013(2) -0.003(2) 0.0023(19) -0.008(2)
C16 0.017(2) 0.017(2) 0.021(2) -0.004(2) 0.000(2) -0.0020(19)
C17 0.039(3) 0.029(3) 0.019(3) -0.004(2) -0.007(2) 0.015(2)
C18 0.015(2) 0.016(2) 0.024(3) -0.003(2) -0.003(2) 0.0003(19)
C19 0.016(2) 0.017(2) 0.020(2) -0.008(2) 0.0019(19) -0.0022(19)
C20 0.020(2) 0.018(2) 0.018(2) -0.009(2) 0.001(2) -0.004(2)
C21 0.009(2) 0.017(2) 0.022(2) -0.011(2) -0.0006(19) -0.0024(18)
C22 0.012(2) 0.014(2) 0.019(2) -0.005(2) 0.0004(19) -0.0030(17)
C23 0.018(2) 0.015(2) 0.016(2) -0.004(2) 0.0010(19) -0.0025(19)
C24 0.012(2) 0.015(2) 0.019(2) -0.007(2) -0.0005(19) -0.0038(18)
C25 0.015(2) 0.016(2) 0.019(2) -0.006(2) -0.0068(19) 0.0009(18)
C26 0.021(2) 0.018(2) 0.014(2) -0.005(2) 0.0031(19) -0.0092(19)
C27 0.020(3) 0.037(3) 0.027(3) -0.020(2) 0.001(2) -0.004(2)
C28 0.020(2) 0.017(2) 0.019(2) -0.008(2) 0.007(2) -0.0098(19)
C29 0.014(2) 0.018(2) 0.024(3) -0.010(2) 0.001(2) -0.0027(19)
C30 0.012(2) 0.019(2) 0.015(2) -0.008(2) -0.0002(18) -0.0035(19)
O1 0.0116(15) 0.0143(15) 0.0177(16) -0.0031(14) 0.0044(13) 0.0005(12)
O2 0.0139(16) 0.0180(16) 0.0133(16) -0.0012(14) 0.0041(13) -0.0023(13)
O3 0.0242(18) 0.0123(16) 0.0171(17) -0.0009(14) 0.0072(14) -0.0014(13)
O4 0.0167(16) 0.0121(15) 0.0173(16) -0.0016(13) -0.0003(13) 0.0014(13)
O5 0.0162(16) 0.0210(17) 0.0140(16) -0.0018(14) 0.0014(14) -0.0019(13)
O6 0.0130(16) 0.0164(16) 0.0259(18) -0.0068(15) -0.0006(14) -0.0004(13)
O7 0.0214(17) 0.0181(17) 0.0178(17) -0.0029(15) -0.0009(14) 0.0016(14)
O8 0.0207(17) 0.0141(16) 0.0146(16) -0.0013(14) 0.0019(13) 0.0037(13)
O9 0.0272(19) 0.028(2) 0.0205(18) -0.0005(16) 0.0002(15) 0.0122(16)
O10 0.0242(18) 0.0217(18) 0.0155(17) -0.0017(15) 0.0035(14) 0.0024(14)
O11 0.0304(19) 0.0164(16) 0.0214(17) -0.0069(15) 0.0109(15) -0.0043(14)
O12 0.0294(19) 0.0179(17) 0.0296(19) -0.0121(16) 0.0136(15) -0.0085(14)
O13 0.0194(17) 0.0150(16) 0.0233(18) -0.0060(15) 0.0020(14) -0.0021(13)
O14 0.0204(17) 0.0180(16) 0.0219(17) -0.0083(15) 0.0099(14) -0.0094(14)
O15 0.0102(15) 0.0226(16) 0.0163(16) -0.0098(14) 0.0052(13) -0.0040(13)
O16 0.0227(17) 0.0235(18) 0.0234(18) -0.0152(16) 0.0052(14) -0.0058(14)
O17 0.0176(16) 0.0190(17) 0.0189(17) -0.0090(14) 0.0014(14) -0.0008(13)
O18 0.0122(16) 0.0151(15) 0.0135(15) -0.0009(13) -0.0024(13) -0.0009(12)
O19 0.0140(16) 0.0224(17) 0.0217(17) 0.0033(15) 0.0017(14) -0.0074(14)
O20 0.0156(16) 0.0209(17) 0.0182(17) -0.0017(15) 0.0002(13) -0.0058(13)
O21 0.0150(16) 0.0169(16) 0.0198(17) -0.0078(14) -0.0040(13) 0.0006(13)
O22 0.023(2) 0.041(2) 0.082(3) -0.043(2) 0.010(2) -0.0066(17)
O23 0.0217(17) 0.0154(16) 0.0169(16) -0.0051(14) 0.0039(14) -0.0029(13)
O24 0.044(2) 0.056(3) 0.035(2) -0.009(2) 0.0015(19) -0.015(2)
O25 0.041(2) 0.072(3) 0.071(3) -0.041(3) 0.003(2) -0.013(2)

loop_
_atom_type_symbol
_atom_type_description
_atom_type_scat_dispersion_real
_atom_type_scat_dispersion_imag
_atom_type_scat_source
C C 0.0033 0.0016 'International Tables Vol C Tables 4.2.6.8 and 6.1.1.4'
H H 0.0000 0.0000 'International Tables Vol C Tables 4.2.6.8 and 6.1.1.4'
O O 0.0106 0.0060 'International Tables Vol C Tables 4.2.6.8 and 6.1.1.4'
Gd Gd -0.1653 3.9035 'International Tables Vol C Tables 4.2.6.8 and 6.1.1.4'

loop_
_geom_angle_atom_site_label_1
_geom_angle_atom_site_label_2
_geom_angle_atom_site_label_3
_geom_angle
_geom_angle_site_symmetry_1
_geom_angle_site_symmetry_3
O4 Gd1 O9 142.45(12) . 2_747
O4 Gd1 O5 79.29(10) . 2_747
O9 Gd1 O5 81.02(11) 2_747 2_747
O4 Gd1 O13 80.67(11) . 2_657
O9 Gd1 O13 127.58(12) 2_747 2_657
O5 Gd1 O13 82.08(11) 2_747 2_657
O4 Gd1 O12 75.56(11) . 1_645
O9 Gd1 O12 74.34(13) 2_747 1_645
O5 Gd1 O12 94.12(11) 2_747 1_645
O13 Gd1 O12 156.22(11) 2_657 1_645
O4 Gd1 O3 110.18(11) . .
O9 Gd1 O3 80.81(11) 2_747 .
O5 Gd1 O3 159.44(10) 2_747 .
O13 Gd1 O3 116.89(11) 2_657 .
O12 Gd1 O3 71.71(11) 1_645 .
O4 Gd1 O22 145.25(9) . .
O9 Gd1 O22 72.19(11) 2_747 .
O5 Gd1 O22 112.65(10) 2_747 .
O13 Gd1 O22 69.54(9) 2_657 .
O12 Gd1 O22 132.44(9) 1_645 .
O3 Gd1 O22 70.42(10) . .
O4 Gd1 O1 65.37(10) . .
O9 Gd1 O1 141.10(10) 2_747 .
O5 Gd1 O1 137.88(9) 2_747 .
O13 Gd1 O1 70.64(10) 2_657 .
O12 Gd1 O1 98.28(10) 1_645 .
O3 Gd1 O1 60.94(9) . .
O22 Gd1 O1 87.55(9) . .
O16 Gd2 O6 83.99(11) 2_656 .
O16 Gd2 O11 145.74(11) 2_656 .
O6 Gd2 O11 78.64(11) . .
O16 Gd2 O14 85.13(11) 2_656 2_557
O6 Gd2 O14 146.82(10) . 2_557
O11 Gd2 O14 124.37(11) . 2_557
O16 Gd2 O10 85.81(11) 2_656 .
O6 Gd2 O10 75.88(11) . .
O11 Gd2 O10 117.57(12) . .
O14 Gd2 O10 72.13(11) 2_557 .
O16 Gd2 O19 90.24(11) 2_656 .
O6 Gd2 O19 130.50(11) . .
O11 Gd2 O19 79.33(11) . .
O14 Gd2 O19 80.71(11) 2_557 .
O10 Gd2 O19 152.79(12) . .
O16 Gd2 O18 77.71(10) 2_656 .
O6 Gd2 O18 79.55(10) . .
O11 Gd2 O18 70.27(10) . .
O14 Gd2 O18 128.19(10) 2_557 .
O10 Gd2 O18 151.65(10) . .
O19 Gd2 O18 51.31(10) . .
O16 Gd2 O8 147.76(10) 2_656 .
O6 Gd2 O8 96.09(11) . .
O11 Gd2 O8 64.20(10) . .
O14 Gd2 O8 77.29(10) 2_557 .
O10 Gd2 O8 63.22(10) . .
O19 Gd2 O8 112.89(10) . .
O18 Gd2 O8 134.17(9) . .
O16 Gd2 C29 83.97(12) 2_656 .
O6 Gd2 C29 105.44(12) . .
O11 Gd2 C29 72.71(12) . .
O14 Gd2 C29 104.45(12) 2_557 .
O10 Gd2 C29 169.49(12) . .
O19 Gd2 C29 25.21(11) . .
O18 Gd2 C29 26.12(11) . .
O8 Gd2 C29 126.36(10) . .
O7 Gd3 O21 147.15(10) . 2_566
O7 Gd3 O2 120.80(10) . 2_756
O21 Gd3 O2 88.16(9) 2_566 2_756
O7 Gd3 O20 74.23(11) . 1_655
O21 Gd3 O20 102.99(9) 2_566 1_655
O2 Gd3 O20 73.44(10) 2_756 1_655
O7 Gd3 O17 72.41(11) . .
O21 Gd3 O17 135.71(9) 2_566 .
O2 Gd3 O17 73.76(10) 2_756 .
O20 Gd3 O17 109.60(10) 1_655 .
O7 Gd3 O18 81.79(10) . .
O21 Gd3 O18 85.52(9) 2_566 .
O2 Gd3 O18 138.72(10) 2_756 .
O20 Gd3 O18 147.55(10) 1_655 .
O17 Gd3 O18 82.78(10) . .
O7 Gd3 O23 73.81(10) . .
O21 Gd3 O23 73.73(9) 2_566 .
O2 Gd3 O23 140.57(11) 2_756 .
O20 Gd3 O23 76.92(10) 1_655 .
O17 Gd3 O23 141.98(10) . .
O18 Gd3 O23 75.61(10) . .
O7 Gd3 O15 127.86(11) . .
O21 Gd3 O15 72.32(9) 2_566 .
O2 Gd3 O15 72.83(10) 2_756 .
O20 Gd3 O15 146.07(10) 1_655 .
O17 Gd3 O15 63.84(9) . .
O18 Gd3 O15 66.38(10) . .
O23 Gd3 O15 130.13(10) . .
O1 C1 C6 119.2(4) . .
O1 C1 C2 120.2(4) . .
C6 C1 C2 120.6(4) . .
C3 C2 C1 117.8(4) . .
C3 C2 C9 116.7(4) . .
C1 C2 C9 125.4(4) . .
C4 C3 C2 121.7(4) . .
C4 C3 H3 119.2 . .
C2 C3 H3 119.2 . .
C3 C4 C5 119.7(4) . .
C3 C4 C10 121.3(4) . .
C5 C4 C10 118.9(4) . .
C6 C5 C4 120.8(4) . .
C6 C5 H5 119.6 . .
C4 C5 H5 119.6 . .
C5 C6 C1 119.3(4) . .
C5 C6 H6 120.3 . .
C1 C6 H6 120.3 . .
O1 C7 C8 109.3(3) . .
O1 C7 H7A 109.8 . .
C8 C7 H7A 109.8 . .
O1 C7 H7B 109.8 . .
C8 C7 H7B 109.8 . .
H7A C7 H7B 108.3 . .
O2 C8 O3 123.9(4) . .
O2 C8 C7 118.6(4) . .
O3 C8 C7 117.4(4) . .
O5 C9 O4 123.6(4) . .
O5 C9 C2 117.6(4) . .
O4 C9 C2 118.7(4) . .
O7 C10 O6 124.3(4) . .
O7 C10 C4 116.4(4) . .
O6 C10 C4 119.3(4) . .
C16 C11 O8 121.1(4) . .
C16 C11 C12 120.7(4) . .
O8 C11 C12 118.3(4) . .
C13 C12 C11 118.7(4) . .
C13 C12 C19 116.6(4) . .
C11 C12 C19 124.7(4) . .
C14 C13 C12 121.5(4) . .
C14 C13 H13 119.2 . .
C12 C13 H13 119.2 . .
C13 C14 C15 118.7(4) . .
C13 C14 C20 120.5(4) . .
C15 C14 C20 120.6(4) . .
C16 C15 C14 120.9(4) . .
C16 C15 H15 119.6 . .
C14 C15 H15 119.6 . .
C15 C16 C11 119.4(4) . .
C15 C16 H16 120.3 . .
C11 C16 H16 120.3 . .
O8 C17 C18 110.3(4) . .
O8 C17 H17A 109.6 . .
C18 C17 H17A 109.6 . .
O8 C17 H17B 109.6 . .
C18 C17 H17B 109.6 . .
H17A C17 H17B 108.1 . .
O9 C18 O10 125.5(4) . .
O9 C18 C17 114.2(4) . .
O10 C18 C17 120.1(4) . .
O12 C19 O11 123.1(4) . .
O12 C19 C12 118.5(4) . .
O11 C19 C12 118.4(4) . .
O13 C20 O14 124.2(4) . .
O13 C20 C14 117.3(4) . .
O14 C20 C14 118.5(4) . .
C26 C21 O15 118.6(4) . .
C26 C21 C22 121.9(4) . .
O15 C21 C22 119.5(4) . .
C21 C22 C23 117.7(4) . .
C21 C22 C29 122.5(4) . .
C23 C22 C29 119.7(4) . .
C24 C23 C22 120.5(4) . .
C24 C23 H23 119.7 . .
C22 C23 H23 119.7 . .
C25 C24 C23 120.1(4) . .
C25 C24 C30 119.6(4) . .
C23 C24 C30 120.3(4) . .
C24 C25 C26 120.0(4) . .
C24 C25 H25 120.0 . .
C26 C25 H25 120.0 . .
C21 C26 C25 119.6(4) . .
C21 C26 H26 120.2 . .
C25 C26 H26 120.2 . .
O15 C27 C28 109.7(4) . .
O15 C27 H27A 109.7 . .
C28 C27 H27A 109.7 . .
O15 C27 H27B 109.7 . .
C28 C27 H27B 109.7 . .
H27A C27 H27B 108.2 . .
O17 C28 O16 125.8(4) . .
O17 C28 C27 118.7(4) . .
O16 C28 C27 115.4(4) . .
O19 C29 O18 120.7(4) . .
O19 C29 C22 119.0(4) . .
O18 C29 C22 120.4(4) . .
O19 C29 Gd2 57.0(2) . .
O18 C29 Gd2 63.7(2) . .
C22 C29 Gd2 175.1(3) . .
O21 C30 O20 124.5(4) . .
O21 C30 C24 117.7(4) . .
O20 C30 C24 117.7(4) . .
C1 O1 C7 116.0(3) . .
C1 O1 Gd1 126.5(2) . .
C7 O1 Gd1 112.8(2) . .
C8 O2 Gd3 145.0(3) . 2_756
C8 O3 Gd1 126.6(3) . .
C9 O4 Gd1 132.3(3) . .
C9 O5 Gd1 144.9(3) . 2_747
C10 O6 Gd2 132.6(3) . .
C10 O7 Gd3 143.2(3) . .
C11 O8 C17 115.4(3) . .
C11 O8 Gd2 126.0(2) . .
C17 O8 Gd2 116.0(2) . .
C18 O9 Gd1 157.6(3) . 2_747
C18 O10 Gd2 129.4(3) . .
C19 O11 Gd2 145.5(3) . .
C19 O12 Gd1 150.2(3) . 1_465
C20 O13 Gd1 143.1(3) . 2_657
C20 O14 Gd2 148.4(3) . 2_557
C21 O15 C27 115.8(3) . .
C21 O15 Gd3 122.6(2) . .
C27 O15 Gd3 119.4(2) . .
C28 O16 Gd2 179.0(3) . 2_656
C28 O17 Gd3 124.6(3) . .
C29 O18 Gd3 138.1(3) . .
C29 O18 Gd2 90.2(3) . .
Gd3 O18 Gd2 130.97(11) . .
C29 O19 Gd2 97.8(3) . .
C30 O20 Gd3 136.4(3) . 1_455
C30 O21 Gd3 148.7(3) . 2_566
Gd1 O22 H22A 104.3 . .
Gd1 O22 H22B 142.3 . .
H22A O22 H22B 111.4 . .
Gd3 O23 H23B 119.7 . .
Gd3 O23 H23A 99.3 . .
H23B O23 H23A 111.0 . .
H24A O24 H24B 114.1 . .
H25A O25 H25B 107.3 . .

loop_
_geom_bond_atom_site_label_1
_geom_bond_atom_site_label_2
_geom_bond_distance
_geom_bond_site_symmetry_2
Gd1 O4 2.301(3) .
Gd1 O9 2.324(3) 2_747
Gd1 O5 2.346(3) 2_747
Gd1 O13 2.374(3) 2_657
Gd1 O12 2.383(3) 1_645
Gd1 O3 2.386(3) .
Gd1 O22 2.434(2) .
Gd1 O1 2.673(3) .
Gd2 O16 2.274(3) 2_656
Gd2 O6 2.285(3) .
Gd2 O11 2.329(3) .
Gd2 O14 2.334(3) 2_557
Gd2 O10 2.368(3) .
Gd2 O19 2.461(3) .
Gd2 O18 2.605(3) .
Gd2 O8 2.667(3) .
Gd2 C29 2.907(4) .
Gd3 O7 2.277(3) .
Gd3 O21 2.326(2) 2_566
Gd3 O2 2.361(3) 2_756
Gd3 O20 2.385(3) 1_655
Gd3 O17 2.411(3) .
Gd3 O18 2.412(3) .
Gd3 O23 2.446(3) .
Gd3 O15 2.520(3) .
C1 O1 1.388(5) .
C1 C6 1.403(6) .
C1 C2 1.407(6) .
C2 C3 1.402(6) .
C2 C9 1.506(6) .
C3 C4 1.373(6) .
C3 H3 0.9300 .
C4 C5 1.387(6) .
C4 C10 1.497(6) .
C5 C6 1.385(6) .
C5 H5 0.9300 .
C6 H6 0.9300 .
C7 O1 1.440(5) .
C7 C8 1.509(6) .
C7 H7A 0.9700 .
C7 H7B 0.9700 .
C8 O2 1.250(5) .
C8 O3 1.252(5) .
C9 O5 1.248(5) .
C9 O4 1.271(5) .
C10 O7 1.240(5) .
C10 O6 1.264(5) .
C11 C16 1.390(6) .
C11 O8 1.393(5) .
C11 C12 1.399(6) .
C12 C13 1.396(6) .
C12 C19 1.484(6) .
C13 C14 1.381(6) .
C13 H13 0.9300 .
C14 C15 1.403(6) .
C14 C20 1.490(6) .
C15 C16 1.388(6) .
C15 H15 0.9300 .
C16 H16 0.9300 .
C17 O8 1.441(5) .
C17 C18 1.505(6) .
C17 H17A 0.9700 .
C17 H17B 0.9700 .
C18 O9 1.243(5) .
C18 O10 1.244(5) .
C19 O12 1.239(5) .
C19 O11 1.279(5) .
C20 O13 1.259(5) .
C20 O14 1.264(5) .
C21 C26 1.382(6) .
C21 O15 1.394(5) .
C21 C22 1.398(6) .
C22 C23 1.406(6) .
C22 C29 1.504(6) .
C23 C24 1.396(6) .
C23 H23 0.9300 .
C24 C25 1.388(6) .
C24 C30 1.516(6) .
C25 C26 1.391(6) .
C25 H25 0.9300 .
C26 H26 0.9300 .
C27 O15 1.424(5) .
C27 C28 1.517(6) .
C27 H27A 0.9700 .
C27 H27B 0.9700 .
C28 O17 1.236(5) .
C28 O16 1.258(5) .
C29 O19 1.250(5) .
C29 O18 1.280(5) .
C30 O21 1.257(5) .
C30 O20 1.262(5) .
O2 Gd3 2.361(3) 2_756
O5 Gd1 2.346(3) 2_747
O9 Gd1 2.324(3) 2_747
O12 Gd1 2.383(3) 1_465
O13 Gd1 2.374(3) 2_657
O14 Gd2 2.334(3) 2_557
O16 Gd2 2.274(3) 2_656
O20 Gd3 2.385(3) 1_455
O21 Gd3 2.326(2) 2_566
O22 H22A 0.8603 .
O22 H22B 0.8533 .
O23 H23B 0.8769 .
O23 H23A 0.8650 .
O24 H24A 0.8711 .
O24 H24B 0.8694 .
O25 H25A 0.9153 .
O25 H25B 0.8910 .

loop_
_geom_torsion_atom_site_label_1
_geom_torsion_atom_site_label_2
_geom_torsion_atom_site_label_3
_geom_torsion_atom_site_label_4
_geom_torsion
_geom_torsion_site_symmetry_1
_geom_torsion_site_symmetry_4
O1 C1 C2 C3 177.6(4) . .
C6 C1 C2 C3 -0.3(7) . .
O1 C1 C2 C9 -1.8(7) . .
C6 C1 C2 C9 -179.7(4) . .
C1 C2 C3 C4 2.4(7) . .
C9 C2 C3 C4 -178.1(4) . .
C2 C3 C4 C5 -2.9(7) . .
C2 C3 C4 C10 174.7(4) . .
C3 C4 C5 C6 1.2(7) . .
C10 C4 C5 C6 -176.5(4) . .
C4 C5 C6 C1 0.9(7) . .
O1 C1 C6 C5 -179.2(4) . .
C2 C1 C6 C5 -1.3(7) . .
O1 C7 C8 O2 171.8(4) . .
O1 C7 C8 O3 -6.6(6) . .
C3 C2 C9 O5 -5.1(6) . .
C1 C2 C9 O5 174.3(4) . .
C3 C2 C9 O4 172.7(4) . .
C1 C2 C9 O4 -7.9(7) . .
C3 C4 C10 O7 -166.2(4) . .
C5 C4 C10 O7 11.5(6) . .
C3 C4 C10 O6 11.1(7) . .
C5 C4 C10 O6 -171.2(4) . .
C16 C11 C12 C13 -2.8(7) . .
O8 C11 C12 C13 176.6(4) . .
C16 C11 C12 C19 175.2(4) . .
O8 C11 C12 C19 -5.4(7) . .
C11 C12 C13 C14 -0.9(7) . .
C19 C12 C13 C14 -179.0(4) . .
C12 C13 C14 C15 3.2(7) . .
C12 C13 C14 C20 179.7(4) . .
C13 C14 C15 C16 -2.0(7) . .
C20 C14 C15 C16 -178.4(4) . .
C14 C15 C16 C11 -1.6(7) . .
O8 C11 C16 C15 -175.4(4) . .
C12 C11 C16 C15 4.0(7) . .
O8 C17 C18 O9 174.0(4) . .
O8 C17 C18 O10 -10.3(7) . .
C13 C12 C19 O12 23.8(6) . .
C11 C12 C19 O12 -154.3(5) . .
C13 C12 C19 O11 -156.2(4) . .
C11 C12 C19 O11 25.8(7) . .
C13 C14 C20 O13 -10.1(7) . .
C15 C14 C20 O13 166.3(4) . .
C13 C14 C20 O14 169.9(4) . .
C15 C14 C20 O14 -13.7(7) . .
C26 C21 C22 C23 1.2(7) . .
O15 C21 C22 C23 -179.2(4) . .
C26 C21 C22 C29 -177.5(4) . .
O15 C21 C22 C29 2.2(7) . .
C21 C22 C23 C24 -4.3(7) . .
C29 C22 C23 C24 174.4(4) . .
C22 C23 C24 C25 3.7(7) . .
C22 C23 C24 C30 -176.7(4) . .
C23 C24 C25 C26 0.2(7) . .
C30 C24 C25 C26 -179.5(4) . .
O15 C21 C26 C25 -177.1(4) . .
C22 C21 C26 C25 2.6(7) . .
C24 C25 C26 C21 -3.3(7) . .
O15 C27 C28 O17 6.6(6) . .
O15 C27 C28 O16 -171.4(4) . .
C21 C22 C29 O19 -156.2(4) . .
C23 C22 C29 O19 25.2(7) . .
C21 C22 C29 O18 24.8(7) . .
C23 C22 C29 O18 -153.9(4) . .
C21 C22 C29 Gd2 170(4) . .
C23 C22 C29 Gd2 -9(4) . .
O16 Gd2 C29 O19 103.5(3) 2_656 .
O6 Gd2 C29 O19 -174.4(3) . .
O11 Gd2 C29 O19 -101.9(3) . .
O14 Gd2 C29 O19 20.2(3) 2_557 .
O10 Gd2 C29 O19 89.8(7) . .
O18 Gd2 C29 O19 177.8(4) . .
O8 Gd2 C29 O19 -64.5(3) . .
O16 Gd2 C29 O18 -74.3(2) 2_656 .
O6 Gd2 C29 O18 7.8(3) . .
O11 Gd2 C29 O18 80.3(2) . .
O14 Gd2 C29 O18 -157.7(2) 2_557 .
O10 Gd2 C29 O18 -88.0(7) . .
O19 Gd2 C29 O18 -177.8(4) . .
O8 Gd2 C29 O18 117.6(2) . .
O16 Gd2 C29 C22 139(4) 2_656 .
O6 Gd2 C29 C22 -139(4) . .
O11 Gd2 C29 C22 -66(4) . .
O14 Gd2 C29 C22 56(4) 2_557 .
O10 Gd2 C29 C22 125(4) . .
O19 Gd2 C29 C22 36(4) . .
O18 Gd2 C29 C22 -147(4) . .
O8 Gd2 C29 C22 -29(4) . .
C25 C24 C30 O21 -29.6(6) . .
C23 C24 C30 O21 150.8(4) . .
C25 C24 C30 O20 149.8(4) . .
C23 C24 C30 O20 -29.8(6) . .
C6 C1 O1 C7 -2.6(6) . .
C2 C1 O1 C7 179.4(4) . .
C6 C1 O1 Gd1 151.1(3) . .
C2 C1 O1 Gd1 -26.8(6) . .
C8 C7 O1 C1 -173.5(4) . .
C8 C7 O1 Gd1 29.2(4) . .
O4 Gd1 O1 C1 42.5(3) . .
O9 Gd1 O1 C1 -172.3(3) 2_747 .
O5 Gd1 O1 C1 6.8(4) 2_747 .
O13 Gd1 O1 C1 -45.9(3) 2_657 .
O12 Gd1 O1 C1 112.4(3) 1_645 .
O3 Gd1 O1 C1 176.1(4) . .
O22 Gd1 O1 C1 -115.0(3) . .
O4 Gd1 O1 C7 -163.0(3) . .
O9 Gd1 O1 C7 -17.8(4) 2_747 .
O5 Gd1 O1 C7 161.3(3) 2_747 .
O13 Gd1 O1 C7 108.6(3) 2_657 .
O12 Gd1 O1 C7 -93.1(3) 1_645 .
O3 Gd1 O1 C7 -29.5(3) . .
O22 Gd1 O1 C7 39.4(3) . .
O3 C8 O2 Gd3 158.9(3) . 2_756
C7 C8 O2 Gd3 -19.4(7) . 2_756
O2 C8 O3 Gd1 155.6(3) . .
C7 C8 O3 Gd1 -26.1(6) . .
O4 Gd1 O3 C8 75.2(4) . .
O9 Gd1 O3 C8 -142.1(4) 2_747 .
O5 Gd1 O3 C8 -170.2(3) 2_747 .
O13 Gd1 O3 C8 -14.4(4) 2_657 .
O12 Gd1 O3 C8 141.5(4) 1_645 .
O22 Gd1 O3 C8 -67.8(4) . .
O1 Gd1 O3 C8 30.6(3) . .
O5 C9 O4 Gd1 -121.4(4) . .
C2 C9 O4 Gd1 60.9(5) . .
O9 Gd1 O4 C9 153.2(3) 2_747 .
O5 Gd1 O4 C9 93.7(4) 2_747 .
O13 Gd1 O4 C9 10.0(4) 2_657 .
O12 Gd1 O4 C9 -169.2(4) 1_645 .
O3 Gd1 O4 C9 -105.3(4) . .
O22 Gd1 O4 C9 -20.8(5) . .
O1 Gd1 O4 C9 -62.8(4) . .
O4 C9 O5 Gd1 38.5(8) . 2_747
C2 C9 O5 Gd1 -143.8(4) . 2_747
O7 C10 O6 Gd2 70.1(6) . .
C4 C10 O6 Gd2 -107.0(4) . .
O16 Gd2 O6 C10 26.7(4) 2_656 .
O11 Gd2 O6 C10 -123.6(4) . .
O14 Gd2 O6 C10 98.2(4) 2_557 .
O10 Gd2 O6 C10 113.9(4) . .
O19 Gd2 O6 C10 -58.5(4) . .
O18 Gd2 O6 C10 -51.9(4) . .
O8 Gd2 O6 C10 174.3(4) . .
C29 Gd2 O6 C10 -55.4(4) . .
O6 C10 O7 Gd3 -11.4(8) . .
C4 C10 O7 Gd3 165.7(3) . .
O21 Gd3 O7 C10 43.0(6) 2_566 .
O2 Gd3 O7 C10 -168.3(5) 2_756 .
O20 Gd3 O7 C10 132.6(5) 1_655 .
O17 Gd3 O7 C10 -110.3(5) . .
O18 Gd3 O7 C10 -25.3(5) . .
O23 Gd3 O7 C10 52.0(5) . .
O15 Gd3 O7 C10 -76.7(5) . .
C16 C11 O8 C17 -23.1(6) . .
C12 C11 O8 C17 157.5(4) . .
C16 C11 O8 Gd2 138.0(4) . .
C12 C11 O8 Gd2 -41.4(5) . .
C18 C17 O8 C11 173.3(4) . .
C18 C17 O8 Gd2 10.3(6) . .
O16 Gd2 O8 C11 -149.7(3) 2_656 .
O6 Gd2 O8 C11 121.9(3) . .
O11 Gd2 O8 C11 47.7(3) . .
O14 Gd2 O8 C11 -91.1(3) 2_557 .
O10 Gd2 O8 C11 -167.3(4) . .
O19 Gd2 O8 C11 -17.0(4) . .
O18 Gd2 O8 C11 40.6(4) . .
C29 Gd2 O8 C11 7.6(4) . .
O16 Gd2 O8 C17 11.3(4) 2_656 .
O6 Gd2 O8 C17 -77.1(3) . .
O11 Gd2 O8 C17 -151.4(4) . .
O14 Gd2 O8 C17 69.9(3) 2_557 .
O10 Gd2 O8 C17 -6.3(3) . .
O19 Gd2 O8 C17 143.9(3) . .
O18 Gd2 O8 C17 -158.4(3) . .
C29 Gd2 O8 C17 168.6(3) . .
O10 C18 O9 Gd1 30.6(13) . 2_747
C17 C18 O9 Gd1 -153.9(8) . 2_747
O9 C18 O10 Gd2 -179.6(4) . .
C17 C18 O10 Gd2 5.2(7) . .
O16 Gd2 O10 C18 -170.1(4) 2_656 .
O6 Gd2 O10 C18 105.1(4) . .
O11 Gd2 O10 C18 36.2(5) . .
O14 Gd2 O10 C18 -83.9(4) 2_557 .
O19 Gd2 O10 C18 -87.8(5) . .
O18 Gd2 O10 C18 135.7(4) . .
O8 Gd2 O10 C18 0.6(4) . .
C29 Gd2 O10 C18 -156.4(6) . .
O12 C19 O11 Gd2 -167.9(3) . .
C12 C19 O11 Gd2 12.1(8) . .
O16 Gd2 O11 C19 159.7(5) 2_656 .
O6 Gd2 O11 C19 -139.3(5) . .
O14 Gd2 O11 C19 14.5(6) 2_557 .
O10 Gd2 O11 C19 -72.0(5) . .
O19 Gd2 O11 C19 85.3(5) . .
O18 Gd2 O11 C19 137.9(5) . .
O8 Gd2 O11 C19 -36.7(5) . .
C29 Gd2 O11 C19 110.4(5) . .
O11 C19 O12 Gd1 -115.3(6) . 1_465
C12 C19 O12 Gd1 64.7(8) . 1_465
O14 C20 O13 Gd1 42.7(8) . 2_657
C14 C20 O13 Gd1 -137.4(4) . 2_657
O13 C20 O14 Gd2 128.1(5) . 2_557
C14 C20 O14 Gd2 -51.9(7) . 2_557
C26 C21 O15 C27 -71.9(5) . .
C22 C21 O15 C27 108.4(5) . .
C26 C21 O15 Gd3 125.0(4) . .
C22 C21 O15 Gd3 -54.6(5) . .
C28 C27 O15 C21 -154.8(4) . .
C28 C27 O15 Gd3 8.9(5) . .
O7 Gd3 O15 C21 113.4(3) . .
O21 Gd3 O15 C21 -36.9(3) 2_566 .
O2 Gd3 O15 C21 -130.5(3) 2_756 .
O20 Gd3 O15 C21 -124.0(3) 1_655 .
O17 Gd3 O15 C21 149.5(3) . .
O18 Gd3 O15 C21 55.9(3) . .
O23 Gd3 O15 C21 12.3(3) . .
O7 Gd3 O15 C27 -49.1(3) . .
O21 Gd3 O15 C27 160.6(3) 2_566 .
O2 Gd3 O15 C27 67.0(3) 2_756 .
O20 Gd3 O15 C27 73.5(4) 1_655 .
O17 Gd3 O15 C27 -13.0(3) . .
O18 Gd3 O15 C27 -106.6(3) . .
O23 Gd3 O15 C27 -150.2(3) . .
O17 C28 O16 Gd2 66(19) . 2_656
C27 C28 O16 Gd2 -116(18) . 2_656
O16 C28 O17 Gd3 156.9(3) . .
C27 C28 O17 Gd3 -21.0(6) . .
O7 Gd3 O17 C28 169.2(4) . .
O21 Gd3 O17 C28 9.6(4) 2_566 .
O2 Gd3 O17 C28 -60.2(3) 2_756 .
O20 Gd3 O17 C28 -125.4(3) 1_655 .
O18 Gd3 O17 C28 85.5(3) . .
O23 Gd3 O17 C28 140.9(3) . .
O15 Gd3 O17 C28 18.3(3) . .
O19 C29 O18 Gd3 -172.6(3) . .
C22 C29 O18 Gd3 6.4(7) . .
Gd2 C29 O18 Gd3 -170.5(4) . .
O19 C29 O18 Gd2 -2.1(4) . .
C22 C29 O18 Gd2 176.9(4) . .
O7 Gd3 O18 C29 -172.7(4) . .
O21 Gd3 O18 C29 37.7(4) 2_566 .
O2 Gd3 O18 C29 -44.4(5) 2_756 .
O20 Gd3 O18 C29 144.9(4) 1_655 .
O17 Gd3 O18 C29 -99.5(4) . .
O23 Gd3 O18 C29 112.0(4) . .
O15 Gd3 O18 C29 -35.0(4) . .
O7 Gd3 O18 Gd2 19.99(16) . .
O21 Gd3 O18 Gd2 -129.64(16) 2_566 .
O2 Gd3 O18 Gd2 148.30(14) 2_756 .
O20 Gd3 O18 Gd2 -22.4(3) 1_655 .
O17 Gd3 O18 Gd2 93.17(16) . .
O23 Gd3 O18 Gd2 -55.30(15) . .
O15 Gd3 O18 Gd2 157.72(19) . .
O16 Gd2 O18 C29 101.6(3) 2_656 .
O6 Gd2 O18 C29 -172.4(3) . .
O11 Gd2 O18 C29 -90.8(3) . .
O14 Gd2 O18 C29 27.9(3) 2_557 .
O10 Gd2 O18 C29 157.4(3) . .
O19 Gd2 O18 C29 1.2(2) . .
O8 Gd2 O18 C29 -84.0(3) . .
O16 Gd2 O18 Gd3 -86.88(17) 2_656 .
O6 Gd2 O18 Gd3 -0.82(16) . .
O11 Gd2 O18 Gd3 80.74(17) . .
O14 Gd2 O18 Gd3 -160.51(14) 2_557 .
O10 Gd2 O18 Gd3 -31.0(3) . .
O19 Gd2 O18 Gd3 172.8(2) . .
O8 Gd2 O18 Gd3 87.52(18) . .
C29 Gd2 O18 Gd3 171.6(3) . .
O18 C29 O19 Gd2 2.3(5) . .
C22 C29 O19 Gd2 -176.8(3) . .
O16 Gd2 O19 C29 -75.2(3) 2_656 .
O6 Gd2 O19 C29 7.1(3) . .
O11 Gd2 O19 C29 72.0(3) . .
O14 Gd2 O19 C29 -160.2(3) 2_557 .
O10 Gd2 O19 C29 -156.5(3) . .
O18 Gd2 O19 C29 -1.2(3) . .
O8 Gd2 O19 C29 127.9(3) . .
O21 C30 O20 Gd3 54.9(6) . 1_455
C24 C30 O20 Gd3 -124.4(4) . 1_455
O20 C30 O21 Gd3 20.7(8) . 2_566
C24 C30 O21 Gd3 -160.0(3) . 2_566
